data_2240269
loop_
_publ_author_name
'Zukerman-Schpector, Julio'
'Olivato, Paulo R.'
'Traesel, Henrique J.'
'Valen\,ca, J\'essica'
'Rodrigues, Daniel N. S.'
'Tiekink, Edward R. T.'

_publ_section_title
;
 Crystal structure of
 2-methoxy-2-[(4-methylphenyl)sulfanyl]-1-phenylethan-1-one
;
_journal_issue 1
_journal_name_full 'Acta Crystallographica Section E'
_journal_page_first o3
_journal_page_last o4
_journal_paper_doi 10.1107/S205698901402550X
_journal_volume 71
_journal_year 2015
_chemical_formula_iupac 'C16 H16 O2 S'
_chemical_formula_moiety 'C16 H16 O2 S'
_chemical_formula_sum 'C16 H16 O2 S'
_chemical_formula_weight 272.35
_chemical_name_common
;
2-Methoxy-2-[(4-methylphenyl)sulfanyl]-1-phenylethan-1-one
;
_space_group_crystal_system orthorhombic
_space_group_IT_number 29
_space_group_name_Hall 'P 2c -2ac'
_space_group_name_H-M_alt 'P c a 21'
_symmetry_space_group_name_Hall 'P 2c -2ac'
_symmetry_space_group_name_H-M 'P c a 21'
_atom_sites_solution_hydrogens geom
_atom_sites_solution_primary direct
_audit_creation_method SHELXL-2014/6
_cell_angle_alpha 90
_cell_angle_beta 90
_cell_angle_gamma 90
_cell_formula_units_Z 4
_cell_length_a 17.8579(9)
_cell_length_b 8.1257(4)
_cell_length_c 9.8317(5)
_cell_measurement_reflns_used 1023
_cell_measurement_temperature 293(2)
_cell_measurement_theta_max 18.73
_cell_measurement_theta_min 3.08
_cell_volume 1426.66(12)
_computing_cell_refinement
;
SAINT (Bruker, 2009)
;
_computing_data_collection
;
APEX2 (Bruker, 2009)
;
_computing_data_reduction
;
SAINT (Bruker, 2009)
;
_computing_molecular_graphics
;
ORTEP-3 for Windows (Farrugia, 2012) and
DIAMOND (Brandenburg, 2006)
;
_computing_publication_material
;
<i>MarvinSketch</i> (ChemAxon, 2010) and publCIF (Westrip, 2010)
;
_computing_structure_refinement
;
SHELXL2014 (Sheldrick, 2008)
;
_computing_structure_solution
;
SIR (Burla <i>et al.</i>,  2014
;
_diffrn_ambient_temperature 293(2)
_diffrn_measured_fraction_theta_full 0.996
_diffrn_measured_fraction_theta_max 0.996
_diffrn_measurement_device_type 'Bruker APEXII CCD'
_diffrn_measurement_method '\f and \w scans'
_diffrn_radiation_type MoK\a
_diffrn_radiation_wavelength 0.71073
_diffrn_reflns_av_R_equivalents 0.0305
_diffrn_reflns_limit_h_max 21
_diffrn_reflns_limit_h_min -21
_diffrn_reflns_limit_k_max 9
_diffrn_reflns_limit_k_min -9
_diffrn_reflns_limit_l_max 11
_diffrn_reflns_limit_l_min -10
_diffrn_reflns_number 5399
_diffrn_reflns_theta_full 25.242
_diffrn_reflns_theta_max 25.410
_diffrn_reflns_theta_min 2.754
_exptl_absorpt_coefficient_mu 0.222
_exptl_absorpt_correction_T_max 0.7452
_exptl_absorpt_correction_T_min 0.6902
_exptl_absorpt_correction_type multi-scan
_exptl_absorpt_process_details
;
(<i>SADABS</i>; Sheldrick, 1996)
;
_exptl_crystal_colour colourless
_exptl_crystal_density_diffrn 1.268
_exptl_crystal_description irregular
_exptl_crystal_F_000 576
_exptl_crystal_size_max 0.411
_exptl_crystal_size_mid 0.142
_exptl_crystal_size_min 0.078
_refine_diff_density_max 0.139
_refine_diff_density_min -0.147
_refine_ls_abs_structure_details
;
Flack <i>x</i> determined using 552 quotients
[(<i>I</i>^+^)-(<i>I</i>^-^)]/[(<i>I</i>^+^)+(<i>I</i>^-^)]
(Parsons <i>et al.</i>,  2013)
;
_refine_ls_abs_structure_Flack 0.02(6)
_refine_ls_extinction_method none
_refine_ls_goodness_of_fit_ref 1.020
_refine_ls_hydrogen_treatment constr
_refine_ls_matrix_type full
_refine_ls_number_parameters 174
_refine_ls_number_reflns 2337
_refine_ls_number_restraints 1
_refine_ls_restrained_S_all 1.020
_refine_ls_R_factor_all 0.0685
_refine_ls_R_factor_gt 0.0418
_refine_ls_shift/su_max 0.000
_refine_ls_shift/su_mean 0.000
_refine_ls_structure_factor_coef Fsqd
_refine_ls_weighting_details 'w=1/[\s^2^(Fo^2^)+(0.0294P)^2^+0.2164P] where P=(Fo^2^+2Fc^2^)/3'
_refine_ls_weighting_scheme calc
_refine_ls_wR_factor_gt 0.0779
_refine_ls_wR_factor_ref 0.0900
_reflns_number_gt 1648
_reflns_number_total 2337
_reflns_threshold_expression I>2\s(I)
_cod_data_source_file hg5421sup1.cif
_cod_data_source_block I
_cod_database_code 2240269
_cod_database_fobs_code 2240269
_shelx_space_group_comment
;
The symmetry employed for this shelxl refinement is uniquely defined
by the following loop, which should always be used as a source of
symmetry information in preference to the above space-group names.
They are only intended as comments.
;
_shelx_estimated_absorpt_t_min 0.853
_shelx_estimated_absorpt_t_max 0.984
_shelxl_version_number 2014/6

loop_
_space_group_symop_operation_xyz
'x, y, z'
'-x, -y, z+1/2'
'-x+1/2, y, z+1/2'
'x+1/2, -y, z'

loop_
_atom_site_type_symbol
_atom_site_label
_atom_site_fract_x
_atom_site_fract_y
_atom_site_fract_z
_atom_site_U_iso_or_equiv
_atom_site_adp_type
_atom_site_calc_flag
_atom_site_occupancy
C C1 0.3662(3) 0.6856(7) 1.3764(5) 0.0916(18) Uani d 1
H H1A 0.3249 0.7532 1.4046 0.137 Uiso calc 1
H H1B 0.4106 0.7185 1.4243 0.137 Uiso calc 1
H H1C 0.3553 0.5725 1.3964 0.137 Uiso calc 1
C C2 0.3784(3) 0.7055(6) 1.2258(5) 0.0642(13) Uani d 1
C C3 0.3285(3) 0.7876(6) 1.1440(6) 0.0737(14) Uani d 1
H H3 0.2850 0.8300 1.1823 0.088 Uiso calc 1
C C4 0.3411(3) 0.8094(6) 1.0061(5) 0.0683(13) Uani d 1
H H4 0.3066 0.8670 0.9537 0.082 Uiso calc 1
C C5 0.4049(2) 0.7455(5) 0.9462(5) 0.0564(11) Uani d 1
C C6 0.4553(2) 0.6622(5) 1.0273(5) 0.0615(12) Uani d 1
H H6 0.4987 0.6186 0.9893 0.074 Uiso calc 1
C C7 0.4416(3) 0.6434(5) 1.1643(5) 0.0635(13) Uani d 1
H H7 0.4763 0.5868 1.2171 0.076 Uiso calc 1
C C8 0.4839(2) 0.9437(5) 0.7603(5) 0.0576(10) Uani d 1
H H8 0.4930 0.9708 0.6646 0.069 Uiso calc 1
C C9 0.6015(3) 0.8116(6) 0.7474(6) 0.0834(15) Uani d 1
H H9A 0.6139 0.8637 0.6627 0.125 Uiso calc 1
H H9B 0.5771 0.7085 0.7299 0.125 Uiso calc 1
H H9C 0.6465 0.7927 0.7987 0.125 Uiso calc 1
C C10 0.4468(2) 1.0888(5) 0.8275(5) 0.0559(11) Uani d 1
C C11 0.3852(2) 1.1782(5) 0.7587(5) 0.0539(10) Uani d 1
C C12 0.3573(2) 1.3181(5) 0.8205(5) 0.0674(13) Uani d 1
H H12 0.3767 1.3519 0.9037 0.081 Uiso calc 1
C C13 0.3007(3) 1.4083(5) 0.7595(7) 0.0793(14) Uani d 1
H H13 0.2828 1.5027 0.8021 0.095 Uiso calc 1
C C14 0.2709(3) 1.3608(6) 0.6381(7) 0.0781(14) Uani d 1
H H14 0.2325 1.4212 0.5983 0.094 Uiso calc 1
C C15 0.2984(3) 1.2225(7) 0.5754(5) 0.0840(16) Uani d 1
H H15 0.2780 1.1887 0.4930 0.101 Uiso calc 1
C C16 0.3556(3) 1.1333(6) 0.6325(5) 0.0736(13) Uani d 1
H H16 0.3748 1.0423 0.5868 0.088 Uiso calc 1
O O1 0.55239(15) 0.9162(4) 0.8235(3) 0.0666(9) Uani d 1
O O2 0.46803(18) 1.1328(4) 0.9400(3) 0.0727(9) Uani d 1
S S 0.41986(7) 0.76542(13) 0.76791(16) 0.0711(4) Uani d 1

loop_
_atom_site_aniso_label
_atom_site_aniso_U_11
_atom_site_aniso_U_22
_atom_site_aniso_U_33
_atom_site_aniso_U_12
_atom_site_aniso_U_13
_atom_site_aniso_U_23
C1 0.090(4) 0.115(5) 0.070(4) -0.030(3) 0.006(3) 0.005(3)
C2 0.065(3) 0.064(3) 0.064(4) -0.020(2) 0.006(3) 0.000(3)
C3 0.061(3) 0.077(3) 0.084(4) -0.004(3) 0.011(3) 0.002(3)
C4 0.064(3) 0.064(3) 0.077(4) -0.001(2) -0.007(3) 0.006(3)
C5 0.061(3) 0.048(2) 0.060(3) -0.011(2) -0.001(2) -0.003(2)
C6 0.061(3) 0.056(3) 0.067(3) 0.000(2) -0.001(2) -0.001(3)
C7 0.066(3) 0.058(3) 0.066(4) -0.006(2) -0.008(3) 0.009(3)
C8 0.070(3) 0.058(2) 0.045(2) -0.0025(19) -0.003(3) 0.003(3)
C9 0.084(3) 0.095(3) 0.072(4) 0.024(3) -0.003(3) 0.000(4)
C10 0.070(3) 0.052(3) 0.046(3) -0.009(2) 0.007(2) 0.002(2)
C11 0.061(2) 0.051(2) 0.049(3) -0.0077(18) 0.012(3) 0.003(3)
C12 0.066(3) 0.065(3) 0.071(3) -0.009(2) 0.012(3) -0.013(3)
C13 0.069(3) 0.065(3) 0.104(4) 0.006(2) 0.013(4) -0.008(4)
C14 0.064(3) 0.077(3) 0.094(4) 0.009(3) 0.013(3) 0.013(3)
C15 0.085(3) 0.102(4) 0.065(4) 0.014(3) -0.011(3) 0.010(3)
C16 0.090(3) 0.078(3) 0.053(3) 0.017(3) -0.004(3) -0.007(3)
O1 0.0665(18) 0.077(2) 0.057(2) 0.0086(16) -0.0038(16) -0.0012(16)
O2 0.094(2) 0.076(2) 0.048(2) -0.0017(17) -0.0047(18) -0.0078(19)
S 0.0948(8) 0.0600(6) 0.0583(7) -0.0129(6) -0.0079(8) -0.0055(8)

loop_
_atom_type_symbol
_atom_type_description
_atom_type_scat_dispersion_real
_atom_type_scat_dispersion_imag
_atom_type_scat_source
C C 0.0033 0.0016 'International Tables Vol C Tables 4.2.6.8 and 6.1.1.4'
H H 0.0000 0.0000 'International Tables Vol C Tables 4.2.6.8 and 6.1.1.4'
O O 0.0106 0.0060 'International Tables Vol C Tables 4.2.6.8 and 6.1.1.4'
S S 0.1246 0.1234 'International Tables Vol C Tables 4.2.6.8 and 6.1.1.4'

loop_
_geom_angle_atom_site_label_1
_geom_angle_atom_site_label_2
_geom_angle_atom_site_label_3
_geom_angle
C2 C1 H1A 109.5
C2 C1 H1B 109.5
H1A C1 H1B 109.5
C2 C1 H1C 109.5
H1A C1 H1C 109.5
H1B C1 H1C 109.5
C3 C2 C7 116.9(5)
C3 C2 C1 122.3(5)
C7 C2 C1 120.8(5)
C2 C3 C4 122.0(5)
C2 C3 H3 119.0
C4 C3 H3 119.0
C5 C4 C3 120.2(5)
C5 C4 H4 119.9
C3 C4 H4 119.9
C6 C5 C4 118.4(5)
C6 C5 S 121.0(4)
C4 C5 S 120.6(4)
C7 C6 C5 120.2(5)
C7 C6 H6 119.9
C5 C6 H6 119.9
C2 C7 C6 122.3(5)
C2 C7 H7 118.8
C6 C7 H7 118.8
O1 C8 C10 108.5(4)
O1 C8 S 113.6(3)
C10 C8 S 108.9(3)
O1 C8 H8 108.6
C10 C8 H8 108.6
S C8 H8 108.6
O1 C9 H9A 109.5
O1 C9 H9B 109.5
H9A C9 H9B 109.5
O1 C9 H9C 109.5
H9A C9 H9C 109.5
H9B C9 H9C 109.5
O2 C10 C11 120.0(4)
O2 C10 C8 119.2(4)
C11 C10 C8 120.7(4)
C12 C11 C16 117.9(4)
C12 C11 C10 118.1(4)
C16 C11 C10 123.9(4)
C11 C12 C13 120.6(5)
C11 C12 H12 119.7
C13 C12 H12 119.7
C14 C13 C12 120.9(5)
C14 C13 H13 119.5
C12 C13 H13 119.5
C13 C14 C15 119.0(5)
C13 C14 H14 120.5
C15 C14 H14 120.5
C16 C15 C14 121.0(5)
C16 C15 H15 119.5
C14 C15 H15 119.5
C15 C16 C11 120.4(5)
C15 C16 H16 119.8
C11 C16 H16 119.8
C8 O1 C9 113.7(3)
C5 S C8 101.8(2)

loop_
_geom_bond_atom_site_label_1
_geom_bond_atom_site_label_2
_geom_bond_distance
C1 C2 1.505(7)
C1 H1A 0.9600
C1 H1B 0.9600
C1 H1C 0.9600
C2 C3 1.373(7)
C2 C7 1.376(6)
C3 C4 1.385(7)
C3 H3 0.9300
C4 C5 1.383(6)
C4 H4 0.9300
C5 C6 1.379(6)
C5 S 1.781(5)
C6 C7 1.378(6)
C6 H6 0.9300
C7 H7 0.9300
C8 O1 1.390(4)
C8 C10 1.505(5)
C8 S 1.847(4)
C8 H8 0.9800
C9 O1 1.432(5)
C9 H9A 0.9600
C9 H9B 0.9600
C9 H9C 0.9600
C10 O2 1.224(5)
C10 C11 1.480(6)
C11 C12 1.382(6)
C11 C16 1.398(7)
C12 C13 1.384(6)
C12 H12 0.9300
C13 C14 1.363(8)
C13 H13 0.9300
C14 C15 1.373(6)
C14 H14 0.9300
C15 C16 1.372(6)
C15 H15 0.9300
C16 H16 0.9300

loop_
_geom_hbond_atom_site_label_D
_geom_hbond_atom_site_label_H
_geom_hbond_atom_site_label_A
_geom_hbond_site_symmetry_A
_geom_hbond_distance_DH
_geom_hbond_distance_HA
_geom_hbond_distance_DA
_geom_hbond_angle_DHA
C1 H1B O2 2_675 0.96 2.49 3.366(6) 152
C8 H8 O2 2_674 0.98 2.46 3.323(6) 146

loop_
_geom_torsion_atom_site_label_1
_geom_torsion_atom_site_label_2
_geom_torsion_atom_site_label_3
_geom_torsion_atom_site_label_4
_geom_torsion
C7 C2 C3 C4 -0.8(7)
C1 C2 C3 C4 178.2(4)
C2 C3 C4 C5 1.0(7)
C3 C4 C5 C6 -0.7(6)
C3 C4 C5 S 177.5(4)
C4 C5 C6 C7 0.3(6)
S C5 C6 C7 -177.9(4)
C3 C2 C7 C6 0.3(7)
C1 C2 C7 C6 -178.7(4)
C5 C6 C7 C2 0.0(7)
O1 C8 C10 O2 -18.2(5)
S C8 C10 O2 105.9(4)
O1 C8 C10 C11 161.7(3)
S C8 C10 C11 -74.1(4)
O2 C10 C11 C12 4.9(6)
C8 C10 C11 C12 -175.0(4)
O2 C10 C11 C16 -177.7(4)
C8 C10 C11 C16 2.3(6)
C16 C11 C12 C13 1.2(6)
C10 C11 C12 C13 178.7(4)
C11 C12 C13 C14 0.5(7)
C12 C13 C14 C15 -0.8(7)
C13 C14 C15 C16 -0.6(8)
C14 C15 C16 C11 2.4(8)
C12 C11 C16 C15 -2.7(7)
C10 C11 C16 C15 180.0(4)
C10 C8 O1 C9 -164.3(3)
S C8 O1 C9 74.4(4)
C6 C5 S C8 -83.1(4)
C4 C5 S C8 98.8(4)
O1 C8 S C5 63.2(4)
C10 C8 S C5 -57.9(3)
